data_7041963
loop_
_publ_author_name
'Akhtar, Muhammad Nadeem'
'Liao, Xiao-Fen'
'Chen, Yan-Cong'
'Liu, Jun-Liang'
'Tong, Ming-Liang'

_publ_section_title
;
 Di- and octa-nuclear dysprosium clusters derived from pyridyl-triazole
 based ligand: {Dy2} showing single molecule magnetic behaviour.
;
_journal_issue 9
_journal_name_full 'Dalton transactions (Cambridge, England : 2003)'
_journal_page_first 2981
_journal_page_last 2987
_journal_paper_doi 10.1039/c7dt00047b
_journal_volume 46
_journal_year 2017
_chemical_formula_moiety '2(C17 H19 Cl Dy N8 O2), 2(Cl)'
_chemical_formula_sum 'C34 H38 Cl4 Dy2 N16 O4'
_chemical_formula_weight 1201.60
_chemical_name_systematic '{Dy2} (1)'
_space_group_crystal_system triclinic
_space_group_IT_number 2
_space_group_name_Hall '-P 1'
_space_group_name_H-M_alt 'P -1'
_symmetry_space_group_name_Hall '-P 1'
_symmetry_space_group_name_H-M 'P -1'
_atom_sites_solution_hydrogens mixed
_atom_sites_solution_primary dual
_audit_creation_date 2017-01-30
_audit_creation_method
;
Olex2 1.2
(compiled 2017.01.04 svn.r3372 for OlexSys, GUI svn.r5292)
;
_audit_update_record
;
2017-01-30 deposited with the CCDC.
2017-02-06 downloaded from the CCDC.
;
_cell_angle_alpha 97.652(2)
_cell_angle_beta 91.646(2)
_cell_angle_gamma 102.765(2)
_cell_formula_units_Z 2
_cell_length_a 10.5469(6)
_cell_length_b 11.1905(7)
_cell_length_c 18.2196(10)
_cell_measurement_reflns_used 9533
_cell_measurement_temperature 120(2)
_cell_measurement_theta_max 27.487
_cell_measurement_theta_min 2.723
_cell_volume 2074.8(2)
_computing_cell_refinement 'SAINT v8.37A (Bruker, 2015)'
_computing_data_collection 'APEX3 v2016.1-0'
_computing_data_reduction 'SAINT v8.37A (Bruker, 2015)'
_computing_molecular_graphics 'Olex2 (Dolomanov et al., 2009)'
_computing_publication_material 'Olex2 (Dolomanov et al., 2009)'
_computing_structure_refinement 'SHELXL-2016/6 (Sheldrick, 2016)'
_computing_structure_solution 'ShelXT (Sheldrick, 2015)'
_diffrn_ambient_temperature 120.18
_diffrn_detector 'Bruker PHOTON 100 CMOS detector'
_diffrn_detector_type 'CMOS active pixel sensor detector'
_diffrn_measured_fraction_theta_full 0.993
_diffrn_measured_fraction_theta_max 0.987
_diffrn_measurement_device_type 'Bruker D8 QUEST'
_diffrn_measurement_method '\w and \f scans'
_diffrn_radiation_monochromator 'mirror optics'
_diffrn_radiation_type MoK\a
_diffrn_radiation_wavelength 0.71073
_diffrn_reflns_av_R_equivalents 0.0275
_diffrn_reflns_av_unetI/netI 0.0240
_diffrn_reflns_Laue_measured_fraction_full 0.993
_diffrn_reflns_Laue_measured_fraction_max 0.987
_diffrn_reflns_limit_h_max 13
_diffrn_reflns_limit_h_min -13
_diffrn_reflns_limit_k_max 14
_diffrn_reflns_limit_k_min -14
_diffrn_reflns_limit_l_max 23
_diffrn_reflns_limit_l_min -21
_diffrn_reflns_number 42514
_diffrn_reflns_point_group_measured_fraction_full 0.993
_diffrn_reflns_point_group_measured_fraction_max 0.987
_diffrn_reflns_theta_full 25.242
_diffrn_reflns_theta_max 27.512
_diffrn_reflns_theta_min 2.594
_diffrn_source 'Mo I\mS microfocus source'
_exptl_absorpt_coefficient_mu 3.892
_exptl_absorpt_correction_type multi-scan
_exptl_absorpt_process_details SADABS-2014/5
_exptl_crystal_colour colourless
_exptl_crystal_colour_primary colourless
_exptl_crystal_density_diffrn 1.923
_exptl_crystal_description block
_exptl_crystal_F_000 1172
_exptl_crystal_preparation ', Magnetic properties'
_exptl_crystal_size_max 0.074
_exptl_crystal_size_mid 0.071
_exptl_crystal_size_min 0.042
_exptl_transmission_factor_max 0.0180
_exptl_transmission_factor_min 0.0041
_refine_diff_density_max 3.277
_refine_diff_density_min -1.148
_refine_diff_density_rms 0.215
_refine_ls_extinction_method none
_refine_ls_goodness_of_fit_ref 1.052
_refine_ls_hydrogen_treatment constr
_refine_ls_matrix_type full
_refine_ls_number_parameters 543
_refine_ls_number_reflns 9429
_refine_ls_number_restraints 0
_refine_ls_restrained_S_all 1.052
_refine_ls_R_factor_all 0.0484
_refine_ls_R_factor_gt 0.0453
_refine_ls_shift/su_max 0.002
_refine_ls_shift/su_mean 0.000
_refine_ls_structure_factor_coef Fsqd
_refine_ls_weighting_details 'w=1/[\s^2^(Fo^2^)+(0.0881P)^2^+8.0505P] where P=(Fo^2^+2Fc^2^)/3'
_refine_ls_weighting_scheme calc
_refine_ls_wR_factor_gt 0.1329
_refine_ls_wR_factor_ref 0.1356
_reflns_Friedel_coverage 0.000
_reflns_number_gt 8665
_reflns_number_total 9429
_reflns_threshold_expression 'I > 2\s(I)'
_cod_data_source_file c7dt00047b2.cif
_cod_data_source_block Dy2_1
_cod_depositor_comments 'Adding full bibliography for 7041963--7041964.cif.'
_cod_database_code 7041963
_shelx_shelxl_version_number 2016/4
_shelx_space_group_comment
;
The symmetry employed for this shelxl refinement is uniquely defined
by the following loop, which should always be used as a source of
symmetry information in preference to the above space-group names.
They are only intended as comments.
;
_shelx_estimated_absorpt_t_max 0.854
_shelx_estimated_absorpt_t_min 0.762
_olex2_refinement_description
;
1. Fixed Uiso
 At 1.2 times of:
  All C(H) groups, All C(H,H) groups, All N(H) groups, All O(H) groups
 At 1.5 times of:
  All C(H,H,H) groups
2.a Riding coordinates:
 O1(H1), O2(H2), N4(H4), N6(H6), O3(H3A), O4(H4B), N12(H12), N14(H14A)
2.b Secondary CH2 refined with riding coordinates:
 C8(H8A,H8B), C9(H9A,H9B), C25(H25A,H25B), C26(H26A,H26B)
2.c Aromatic/amide H refined with riding coordinates:
 C1(H1A), C2(H2A), C3(H3), C4(H4A), C13(H13), C14(H14), C15(H15), C16(H16),
 C18(H18), C19(H19), C20(H20), C21(H21), C30(H30), C31(H31), C32(H32), C33(H33)
2.d Idealised Me refined as rotating group:
 C17(H17A,H17B,H17C), C34(H34A,H34B,H34C)
;
_olex2_date_sample_data_collection 2016-10-01
_olex2_submission_special_instructions 'No special instructions were received'

loop_
_space_group_symop_operation_xyz
'x, y, z'
'-x, -y, -z'

loop_
_atom_site_label
_atom_site_type_symbol
_atom_site_fract_x
_atom_site_fract_y
_atom_site_fract_z
_atom_site_U_iso_or_equiv
_atom_site_adp_type
_atom_site_occupancy
_atom_site_site_symmetry_order
_atom_site_calc_flag
_atom_site_refinement_flags_posn
Dy1 Dy 1.02208(2) 0.62444(2) 0.58130(2) 0.02784(9) Uani 1 1 d .
Cl1 Cl 1.03680(13) 0.81667(13) 0.69604(7) 0.0343(3) Uani 1 1 d .
O1 O 0.9053(5) 0.4272(4) 0.5333(2) 0.0403(11) Uani 1 1 d .
H1 H 0.845067 0.381763 0.553790 0.048 Uiso 1 1 d R
O2 O 1.2246(4) 0.7761(4) 0.5728(2) 0.0308(8) Uani 1 1 d .
H2 H 1.257095 0.758216 0.531754 0.037 Uiso 1 1 d R
N1 N 0.9393(4) 0.7676(4) 0.5009(3) 0.0305(9) Uani 1 1 d .
N2 N 0.7918(5) 0.6479(4) 0.6036(3) 0.0319(9) Uani 1 1 d .
N3 N 0.6616(5) 0.7850(5) 0.6088(3) 0.0361(10) Uani 1 1 d .
N4 N 0.6289(5) 0.7026(5) 0.6579(3) 0.0350(10) Uani 1 1 d .
H4 H 0.563708 0.703820 0.688515 0.042 Uiso 1 1 d R
N5 N 0.9878(4) 0.5137(4) 0.6968(3) 0.0311(9) Uani 1 1 d .
N6 N 0.9397(5) 0.4086(5) 0.7888(3) 0.0351(10) Uani 1 1 d .
H6 H 0.895741 0.378271 0.826374 0.042 Uiso 1 1 d R
N7 N 1.0487(5) 0.3752(5) 0.7636(3) 0.0367(10) Uani 1 1 d .
N8 N 1.2051(4) 0.5177(4) 0.6125(3) 0.0309(9) Uani 1 1 d .
C1 C 1.3078(6) 0.5187(5) 0.5709(3) 0.0331(11) Uani 1 1 d .
H1A H 1.322724 0.574356 0.535325 0.040 Uiso 1 1 calc R
C2 C 1.3930(6) 0.4425(6) 0.5774(3) 0.0351(12) Uani 1 1 d .
H2A H 1.464391 0.445602 0.546504 0.042 Uiso 1 1 calc R
C3 C 1.3731(6) 0.3613(6) 0.6295(3) 0.0353(12) Uani 1 1 d .
H3 H 1.430232 0.307727 0.634785 0.042 Uiso 1 1 calc R
C4 C 1.2688(6) 0.3601(6) 0.6735(3) 0.0342(12) Uani 1 1 d .
H4A H 1.253034 0.306354 0.710063 0.041 Uiso 1 1 calc R
C5 C 1.1873(5) 0.4389(5) 0.6633(3) 0.0313(11) Uani 1 1 d .
C6 C 1.0742(5) 0.4412(5) 0.7081(3) 0.0311(11) Uani 1 1 d .
C7 C 0.9043(6) 0.4912(5) 0.7499(3) 0.0327(11) Uani 1 1 d .
C8 C 0.7897(6) 0.5441(5) 0.7670(3) 0.0334(11) Uani 1 1 d .
H8A H 0.820075 0.634475 0.782339 0.040 Uiso 1 1 calc R
H8B H 0.748232 0.508256 0.809650 0.040 Uiso 1 1 calc R
C9 C 0.6861(5) 0.5212(5) 0.7020(3) 0.0325(11) Uani 1 1 d .
H9A H 0.688224 0.442428 0.670592 0.039 Uiso 1 1 calc R
H9B H 0.598953 0.511796 0.722280 0.039 Uiso 1 1 calc R
C10 C 0.7047(5) 0.6220(5) 0.6547(3) 0.0326(11) Uani 1 1 d .
C11 C 0.7593(5) 0.7472(5) 0.5774(3) 0.0312(11) Uani 1 1 d .
C12 C 0.8304(6) 0.8074(5) 0.5187(3) 0.0318(11) Uani 1 1 d .
C13 C 0.7857(6) 0.8952(6) 0.4844(3) 0.0358(12) Uani 1 1 d .
H13 H 0.708910 0.920692 0.499023 0.043 Uiso 1 1 calc R
C14 C 0.8565(6) 0.9447(5) 0.4281(3) 0.0360(12) Uani 1 1 d .
H14 H 0.829789 1.006182 0.404167 0.043 Uiso 1 1 calc R
C15 C 0.9665(6) 0.9036(6) 0.4073(3) 0.0369(12) Uani 1 1 d .
H15 H 1.015609 0.935279 0.368469 0.044 Uiso 1 1 calc R
C16 C 1.0040(6) 0.8135(5) 0.4451(3) 0.0334(11) Uani 1 1 d .
H16 H 1.078549 0.784189 0.430145 0.040 Uiso 1 1 calc R
C17 C 1.3316(6) 0.8294(6) 0.6271(4) 0.0398(13) Uani 1 1 d .
H17A H 1.332281 0.916703 0.643003 0.060 Uiso 1 1 calc GR
H17B H 1.413857 0.822891 0.605023 0.060 Uiso 1 1 calc GR
H17C H 1.321087 0.784642 0.670056 0.060 Uiso 1 1 calc GR
Dy2 Dy 0.36412(2) 0.87777(2) 0.02480(2) 0.02669(9) Uani 1 1 d .
Cl2 Cl 0.17749(13) 0.68928(13) 0.07012(8) 0.0357(3) Uani 1 1 d .
O3 O 0.4907(4) 1.0681(4) 0.0606(2) 0.0321(8) Uani 1 1 d .
H3A H 0.486209 1.113121 0.101391 0.038 Uiso 1 1 d R
O4 O 0.2803(4) 0.7296(4) -0.0846(2) 0.0306(8) Uani 1 1 d .
H4B H 0.330217 0.743169 -0.119854 0.037 Uiso 1 1 d R
N9 N 0.5224(4) 0.7307(4) 0.0334(3) 0.0297(9) Uani 1 1 d .
N10 N 0.4340(5) 0.8544(4) 0.1558(3) 0.0312(9) Uani 1 1 d .
N11 N 0.4847(5) 0.7204(5) 0.2285(3) 0.0379(11) Uani 1 1 d .
N12 N 0.4285(5) 0.8054(5) 0.2674(3) 0.0381(11) Uani 1 1 d .
H12 H 0.413795 0.806453 0.315893 0.046 Uiso 1 1 d R
N13 N 0.2110(5) 0.9964(4) 0.0928(3) 0.0328(9) Uani 1 1 d .
N14 N 0.1030(5) 1.1086(5) 0.1607(3) 0.0345(10) Uani 1 1 d .
H14A H 0.070540 1.142915 0.201270 0.041 Uiso 1 1 d R
N15 N 0.0929(5) 1.1424(5) 0.0928(3) 0.0349(10) Uani 1 1 d .
N16 N 0.2414(4) 0.9915(4) -0.0581(3) 0.0301(9) Uani 1 1 d .
C18 C 0.5788(5) 0.6830(5) -0.0249(3) 0.0323(11) Uani 1 1 d .
H18 H 0.567150 0.709759 -0.071502 0.039 Uiso 1 1 calc R
C19 C 0.6540(6) 0.5954(6) -0.0203(3) 0.0357(12) Uani 1 1 d .
H19 H 0.693340 0.564494 -0.062877 0.043 Uiso 1 1 calc R
C20 C 0.6704(6) 0.5544(5) 0.0468(4) 0.0362(12) Uani 1 1 d .
H20 H 0.720808 0.494782 0.051051 0.043 Uiso 1 1 calc R
C21 C 0.6118(6) 0.6021(5) 0.1081(3) 0.0336(11) Uani 1 1 d .
H21 H 0.619693 0.574756 0.154804 0.040 Uiso 1 1 calc R
C22 C 0.5415(5) 0.6907(5) 0.0987(3) 0.0294(10) Uani 1 1 d .
C23 C 0.4849(5) 0.7540(5) 0.1617(3) 0.0302(10) Uani 1 1 d .
C24 C 0.4009(5) 0.8853(5) 0.2245(3) 0.0327(11) Uani 1 1 d .
C25 C 0.3408(6) 0.9893(5) 0.2541(3) 0.0357(12) Uani 1 1 d .
H25A H 0.389166 1.066298 0.237395 0.043 Uiso 1 1 calc R
H25B H 0.349786 1.000995 0.308951 0.043 Uiso 1 1 calc R
C26 C 0.1944(6) 0.9679(6) 0.2290(3) 0.0375(12) Uani 1 1 d .
H26A H 0.156100 0.877715 0.219912 0.045 Uiso 1 1 calc R
H26B H 0.148721 1.004460 0.269882 0.045 Uiso 1 1 calc R
C27 C 0.1712(5) 1.0220(5) 0.1609(3) 0.0343(11) Uani 1 1 d .
C28 C 0.1590(5) 1.0725(5) 0.0535(3) 0.0306(11) Uani 1 1 d .
C29 C 0.1745(5) 1.0720(5) -0.0266(3) 0.0292(10) Uani 1 1 d .
C30 C 0.1207(6) 1.1499(6) -0.0658(3) 0.0346(12) Uani 1 1 d .
H30 H 0.072763 1.204590 -0.041618 0.041 Uiso 1 1 calc R
C31 C 0.1396(6) 1.1448(5) -0.1413(4) 0.0368(12) Uani 1 1 d .
H31 H 0.106289 1.197493 -0.169785 0.044 Uiso 1 1 calc R
C32 C 0.2082(6) 1.0613(6) -0.1743(3) 0.0349(12) Uani 1 1 d .
H32 H 0.221981 1.055604 -0.225842 0.042 Uiso 1 1 calc R
C33 C 0.2562(5) 0.9866(5) -0.1309(3) 0.0307(10) Uani 1 1 d .
H33 H 0.301844 0.928990 -0.154117 0.037 Uiso 1 1 calc R
C34 C 0.1495(6) 0.6780(6) -0.1151(3) 0.0378(12) Uani 1 1 d .
H34A H 0.145607 0.682003 -0.168506 0.057 Uiso 1 1 calc GR
H34B H 0.090564 0.725201 -0.090860 0.057 Uiso 1 1 calc GR
H34C H 0.123187 0.591431 -0.106775 0.057 Uiso 1 1 calc GR
Cl3 Cl 0.65519(15) 0.22953(15) 0.57498(8) 0.0421(3) Uani 1 1 d .
Cl4 Cl 0.54220(15) 1.28666(16) 0.20919(8) 0.0421(3) Uani 1 1 d .

loop_
_atom_site_aniso_label
_atom_site_aniso_U_11
_atom_site_aniso_U_22
_atom_site_aniso_U_33
_atom_site_aniso_U_23
_atom_site_aniso_U_13
_atom_site_aniso_U_12
Dy1 0.02812(14) 0.03026(15) 0.02701(14) 0.00588(10) 0.00382(9) 0.00928(10)
Cl1 0.0347(6) 0.0356(6) 0.0315(6) 0.0004(5) 0.0054(5) 0.0078(5)
O1 0.070(3) 0.052(3) 0.0164(16) 0.0035(15) 0.0018(17) 0.052(2)
O2 0.0289(18) 0.037(2) 0.0275(18) 0.0039(15) 0.0033(14) 0.0096(15)
N1 0.030(2) 0.033(2) 0.029(2) 0.0056(18) 0.0009(17) 0.0083(18)
N2 0.034(2) 0.031(2) 0.032(2) 0.0055(18) 0.0052(18) 0.0079(18)
N3 0.033(2) 0.039(3) 0.039(3) 0.008(2) 0.0051(19) 0.012(2)
N4 0.029(2) 0.041(3) 0.037(2) 0.006(2) 0.0067(19) 0.0116(19)
N5 0.031(2) 0.033(2) 0.030(2) 0.0066(18) 0.0025(17) 0.0086(18)
N6 0.035(2) 0.039(3) 0.033(2) 0.0095(19) 0.0068(19) 0.009(2)
N7 0.036(2) 0.042(3) 0.035(2) 0.012(2) 0.0051(19) 0.011(2)
N8 0.030(2) 0.034(2) 0.031(2) 0.0081(18) 0.0034(17) 0.0094(18)
C1 0.035(3) 0.035(3) 0.032(3) 0.008(2) 0.005(2) 0.010(2)
C2 0.030(3) 0.042(3) 0.035(3) 0.009(2) 0.003(2) 0.010(2)
C3 0.030(3) 0.038(3) 0.039(3) 0.008(2) -0.002(2) 0.010(2)
C4 0.036(3) 0.036(3) 0.032(3) 0.011(2) -0.002(2) 0.010(2)
C5 0.032(3) 0.032(3) 0.031(3) 0.005(2) 0.001(2) 0.009(2)
C6 0.032(3) 0.029(3) 0.033(3) 0.007(2) 0.000(2) 0.008(2)
C7 0.034(3) 0.034(3) 0.030(3) 0.005(2) 0.002(2) 0.006(2)
C8 0.036(3) 0.034(3) 0.030(3) 0.006(2) 0.006(2) 0.006(2)
C9 0.027(2) 0.034(3) 0.036(3) 0.006(2) 0.005(2) 0.006(2)
C10 0.029(3) 0.037(3) 0.032(3) 0.003(2) 0.001(2) 0.009(2)
C11 0.033(3) 0.032(3) 0.031(3) 0.005(2) 0.003(2) 0.012(2)
C12 0.031(3) 0.031(3) 0.034(3) 0.005(2) -0.001(2) 0.008(2)
C13 0.037(3) 0.035(3) 0.039(3) 0.008(2) 0.000(2) 0.013(2)
C14 0.038(3) 0.034(3) 0.038(3) 0.007(2) -0.003(2) 0.012(2)
C15 0.040(3) 0.040(3) 0.032(3) 0.012(2) 0.004(2) 0.009(2)
C16 0.033(3) 0.037(3) 0.033(3) 0.009(2) 0.004(2) 0.012(2)
C17 0.033(3) 0.039(3) 0.045(3) 0.002(2) -0.004(2) 0.006(2)
Dy2 0.02674(14) 0.02824(14) 0.02630(14) 0.00534(9) 0.00373(9) 0.00770(10)
Cl2 0.0351(7) 0.0362(7) 0.0343(7) 0.0087(5) 0.0068(5) 0.0022(5)
O3 0.0295(18) 0.0321(19) 0.038(2) 0.0127(16) 0.0067(15) 0.0099(15)
O4 0.0267(18) 0.0342(19) 0.0301(18) 0.0026(15) 0.0032(14) 0.0063(15)
N9 0.029(2) 0.029(2) 0.031(2) 0.0041(17) 0.0016(17) 0.0056(17)
N10 0.032(2) 0.031(2) 0.030(2) 0.0064(18) 0.0003(18) 0.0059(18)
N11 0.042(3) 0.041(3) 0.036(3) 0.012(2) 0.005(2) 0.016(2)
N12 0.043(3) 0.046(3) 0.030(2) 0.011(2) 0.005(2) 0.018(2)
N13 0.032(2) 0.034(2) 0.034(2) 0.0051(18) 0.0066(18) 0.0091(19)
N14 0.031(2) 0.037(2) 0.036(2) 0.0036(19) 0.0086(19) 0.0099(19)
N15 0.032(2) 0.033(2) 0.040(3) 0.0034(19) 0.0067(19) 0.0079(19)
N16 0.026(2) 0.028(2) 0.036(2) 0.0046(18) 0.0009(17) 0.0065(17)
C18 0.030(3) 0.033(3) 0.033(3) 0.002(2) 0.000(2) 0.006(2)
C19 0.034(3) 0.031(3) 0.040(3) -0.001(2) 0.005(2) 0.007(2)
C20 0.032(3) 0.031(3) 0.047(3) 0.005(2) -0.001(2) 0.010(2)
C21 0.035(3) 0.033(3) 0.034(3) 0.007(2) -0.001(2) 0.009(2)
C22 0.028(2) 0.029(3) 0.030(3) 0.005(2) 0.000(2) 0.005(2)
C23 0.026(2) 0.034(3) 0.031(3) 0.006(2) 0.0004(19) 0.006(2)
C24 0.033(3) 0.033(3) 0.032(3) 0.008(2) 0.002(2) 0.005(2)
C25 0.046(3) 0.036(3) 0.027(3) 0.004(2) 0.004(2) 0.012(2)
C26 0.038(3) 0.038(3) 0.038(3) 0.010(2) 0.011(2) 0.011(2)
C27 0.029(3) 0.039(3) 0.035(3) 0.004(2) 0.007(2) 0.009(2)
C28 0.022(2) 0.030(3) 0.038(3) 0.003(2) 0.001(2) 0.0037(19)
C29 0.025(2) 0.029(2) 0.032(3) 0.005(2) 0.0012(19) 0.0037(19)
C30 0.029(3) 0.032(3) 0.042(3) 0.003(2) 0.000(2) 0.008(2)
C31 0.030(3) 0.034(3) 0.047(3) 0.010(2) -0.009(2) 0.008(2)
C32 0.031(3) 0.037(3) 0.035(3) 0.007(2) -0.003(2) 0.003(2)
C33 0.026(2) 0.030(3) 0.035(3) 0.003(2) 0.000(2) 0.004(2)
C34 0.032(3) 0.040(3) 0.039(3) 0.003(2) -0.001(2) 0.004(2)
Cl3 0.0436(8) 0.0492(8) 0.0346(7) 0.0079(6) 0.0126(6) 0.0102(6)
Cl4 0.0422(7) 0.0540(9) 0.0328(7) 0.0062(6) 0.0095(6) 0.0161(6)

loop_
_atom_type_symbol
_atom_type_description
_atom_type_scat_dispersion_real
_atom_type_scat_dispersion_imag
_atom_type_scat_source
C C 0.0033 0.0016 'International Tables Vol C Tables 4.2.6.8 and 6.1.1.4'
H H 0.0000 0.0000 'International Tables Vol C Tables 4.2.6.8 and 6.1.1.4'
Cl Cl 0.1484 0.1585 'International Tables Vol C Tables 4.2.6.8 and 6.1.1.4'
Dy Dy -0.1892 4.4098 'International Tables Vol C Tables 4.2.6.8 and 6.1.1.4'
N N 0.0061 0.0033 'International Tables Vol C Tables 4.2.6.8 and 6.1.1.4'
O O 0.0106 0.0060 'International Tables Vol C Tables 4.2.6.8 and 6.1.1.4'

loop_
_geom_angle_atom_site_label_1
_geom_angle_atom_site_label_2
_geom_angle_atom_site_label_3
_geom_angle
_geom_angle_site_symmetry_1
_geom_angle_site_symmetry_3
Cl1 Dy1 Dy1 174.78(3) . 2_766
O1 Dy1 Dy1 35.77(10) . 2_766
O1 Dy1 Dy1 36.26(14) 2_766 2_766
O1 Dy1 Cl1 143.75(13) 2_766 .
O1 Dy1 Cl1 143.57(11) . .
O1 Dy1 O1 72.0(2) 2_766 .
O1 Dy1 O2 73.86(16) 2_766 .
O1 Dy1 O2 143.34(14) . .
O1 Dy1 N1 76.34(13) 2_766 .
O1 Dy1 N1 104.41(14) . .
O1 Dy1 N2 79.75(15) . .
O1 Dy1 N2 124.17(15) 2_766 .
O1 Dy1 N5 76.77(14) . .
O1 Dy1 N5 133.24(14) 2_766 .
O1 Dy1 N8 85.44(14) . .
O1 Dy1 N8 77.80(14) 2_766 .
O2 Dy1 Dy1 109.14(9) . 2_766
O2 Dy1 Cl1 72.50(9) . .
O2 Dy1 N1 79.91(14) . .
O2 Dy1 N2 131.95(14) . .
O2 Dy1 N5 119.68(14) . .
O2 Dy1 N8 74.58(14) . .
N1 Dy1 Dy1 90.56(10) . 2_766
N1 Dy1 Cl1 84.84(11) . .
N2 Dy1 Dy1 103.56(11) . 2_766
N2 Dy1 Cl1 72.28(11) . .
N2 Dy1 N1 65.35(15) . .
N2 Dy1 N5 82.01(15) . .
N2 Dy1 N8 146.79(15) . .
N5 Dy1 Dy1 106.18(11) . 2_766
N5 Dy1 Cl1 76.65(11) . .
N5 Dy1 N1 146.18(15) . .
N8 Dy1 Dy1 79.67(11) . 2_766
N8 Dy1 Cl1 105.54(11) . .
N8 Dy1 N1 147.73(15) . .
N8 Dy1 N5 65.66(15) . .
Dy1 O1 Dy1 108.0(2) 2_766 .
Dy1 O1 H1 125.3 2_766 .
Dy1 O1 H1 126.8 . .
Dy1 O2 H2 109.3 . .
C17 O2 Dy1 130.7(3) . .
C17 O2 H2 107.4 . .
C12 N1 Dy1 119.4(4) . .
C16 N1 Dy1 123.4(4) . .
C16 N1 C12 117.0(5) . .
C10 N2 Dy1 137.0(4) . .
C10 N2 C11 102.8(5) . .
C11 N2 Dy1 115.1(3) . .
C11 N3 N4 101.3(5) . .
N3 N4 H4 123.3 . .
C10 N4 N3 112.0(5) . .
C10 N4 H4 124.8 . .
C6 N5 Dy1 115.1(3) . .
C7 N5 Dy1 141.6(4) . .
C7 N5 C6 103.0(5) . .
N7 N6 H6 124.2 . .
C7 N6 H6 124.1 . .
C7 N6 N7 111.7(5) . .
C6 N7 N6 101.6(5) . .
C1 N8 Dy1 122.1(4) . .
C1 N8 C5 117.2(5) . .
C5 N8 Dy1 119.5(4) . .
N8 C1 H1A 118.5 . .
N8 C1 C2 122.9(5) . .
C2 C1 H1A 118.5 . .
C1 C2 H2A 120.4 . .
C1 C2 C3 119.3(5) . .
C3 C2 H2A 120.4 . .
C2 C3 H3 120.7 . .
C4 C3 C2 118.6(5) . .
C4 C3 H3 120.7 . .
C3 C4 H4A 120.7 . .
C3 C4 C5 118.7(5) . .
C5 C4 H4A 120.7 . .
N8 C5 C4 123.4(5) . .
N8 C5 C6 115.5(5) . .
C4 C5 C6 121.1(5) . .
N5 C6 C5 122.5(5) . .
N7 C6 N5 114.8(5) . .
N7 C6 C5 122.7(5) . .
N5 C7 N6 108.9(5) . .
N5 C7 C8 128.6(5) . .
N6 C7 C8 122.5(5) . .
C7 C8 H8A 108.6 . .
C7 C8 H8B 108.6 . .
C7 C8 C9 114.4(5) . .
H8A C8 H8B 107.6 . .
C9 C8 H8A 108.6 . .
C9 C8 H8B 108.6 . .
C8 C9 H9A 108.8 . .
C8 C9 H9B 108.8 . .
H9A C9 H9B 107.7 . .
C10 C9 C8 113.8(5) . .
C10 C9 H9A 108.8 . .
C10 C9 H9B 108.8 . .
N2 C10 C9 129.3(5) . .
N4 C10 N2 108.8(5) . .
N4 C10 C9 121.9(5) . .
N2 C11 C12 121.9(5) . .
N3 C11 N2 115.2(5) . .
N3 C11 C12 122.9(5) . .
N1 C12 C11 114.2(5) . .
N1 C12 C13 124.0(5) . .
C13 C12 C11 121.7(5) . .
C12 C13 H13 121.0 . .
C14 C13 C12 118.0(6) . .
C14 C13 H13 121.0 . .
C13 C14 H14 120.3 . .
C15 C14 C13 119.3(5) . .
C15 C14 H14 120.3 . .
C14 C15 H15 120.7 . .
C14 C15 C16 118.6(5) . .
C16 C15 H15 120.7 . .
N1 C16 C15 122.9(5) . .
N1 C16 H16 118.5 . .
C15 C16 H16 118.5 . .
O2 C17 H17A 109.5 . .
O2 C17 H17B 109.5 . .
O2 C17 H17C 109.5 . .
H17A C17 H17B 109.5 . .
H17A C17 H17C 109.5 . .
H17B C17 H17C 109.5 . .
Cl2 Dy2 Dy2 174.83(3) . 2_675
O3 Dy2 Dy2 34.30(11) 2_675 2_675
O3 Dy2 Dy2 34.47(10) . 2_675
O3 Dy2 Cl2 144.27(11) . .
O3 Dy2 Cl2 146.30(11) 2_675 .
O3 Dy2 O3 68.77(18) . 2_675
O3 Dy2 O4 76.42(14) 2_675 .
O3 Dy2 O4 142.06(14) . .
O3 Dy2 N9 103.96(14) . .
O3 Dy2 N9 76.63(14) 2_675 .
O3 Dy2 N10 80.42(14) . .
O3 Dy2 N10 122.32(15) 2_675 .
O3 Dy2 N13 130.89(15) 2_675 .
O3 Dy2 N13 76.29(15) . .
O3 Dy2 N16 83.78(14) . .
O3 Dy2 N16 77.42(14) 2_675 .
O4 Dy2 Dy2 109.53(9) . 2_675
O4 Dy2 Cl2 72.83(9) . .
O4 Dy2 N9 81.56(14) . .
O4 Dy2 N10 132.94(14) . .
O4 Dy2 N13 119.08(14) . .
O4 Dy2 N16 74.17(14) . .
N9 Dy2 Dy2 90.31(10) . 2_675
N9 Dy2 Cl2 85.47(10) . .
N10 Dy2 Dy2 102.94(10) . 2_675
N10 Dy2 Cl2 72.55(11) . .
N10 Dy2 N9 64.88(15) . .
N10 Dy2 N13 82.77(15) . .
N10 Dy2 N16 146.86(15) . .
N13 Dy2 Dy2 104.73(11) . 2_675
N13 Dy2 Cl2 77.49(11) . .
N13 Dy2 N9 146.80(15) . .
N13 Dy2 N16 65.21(15) . .
N16 Dy2 Dy2 78.60(10) . 2_675
N16 Dy2 Cl2 106.56(10) . .
N16 Dy2 N9 147.86(15) . .
Dy2 O3 Dy2 111.22(18) . 2_675
Dy2 O3 H3A 124.1 2_675 .
Dy2 O3 H3A 124.6 . .
Dy2 O4 H4B 109.8 . .
C34 O4 Dy2 131.3(3) . .
C34 O4 H4B 109.1 . .
C18 N9 Dy2 123.8(4) . .
C18 N9 C22 116.9(5) . .
C22 N9 Dy2 119.1(4) . .
C23 N10 Dy2 115.3(3) . .
C24 N10 Dy2 137.5(4) . .
C24 N10 C23 102.9(4) . .
C23 N11 N12 101.6(5) . .
N11 N12 H12 123.1 . .
C24 N12 N11 111.1(5) . .
C24 N12 H12 125.8 . .
C27 N13 Dy2 140.3(4) . .
C27 N13 C28 102.7(5) . .
C28 N13 Dy2 116.5(3) . .
N15 N14 H14A 124.1 . .
C27 N14 H14A 124.0 . .
C27 N14 N15 111.8(5) . .
C28 N15 N14 102.0(5) . .
C29 N16 Dy2 119.7(4) . .
C33 N16 Dy2 122.2(4) . .
C33 N16 C29 117.4(5) . .
N9 C18 H18 118.6 . .
N9 C18 C19 122.9(5) . .
C19 C18 H18 118.6 . .
C18 C19 H19 120.4 . .
C20 C19 C18 119.2(5) . .
C20 C19 H19 120.4 . .
C19 C20 H20 120.6 . .
C19 C20 C21 118.9(5) . .
C21 C20 H20 120.6 . .
C20 C21 H21 121.0 . .
C22 C21 C20 117.9(5) . .
C22 C21 H21 121.0 . .
N9 C22 C21 124.3(5) . .
N9 C22 C23 113.9(5) . .
C21 C22 C23 121.8(5) . .
N10 C23 C22 122.4(5) . .
N11 C23 N10 115.1(5) . .
N11 C23 C22 122.5(5) . .
N10 C24 N12 109.3(5) . .
N10 C24 C25 128.8(5) . .
N12 C24 C25 121.8(5) . .
C24 C25 H25A 108.9 . .
C24 C25 H25B 108.9 . .
C24 C25 C26 113.4(5) . .
H25A C25 H25B 107.7 . .
C26 C25 H25A 108.9 . .
C26 C25 H25B 108.9 . .
C25 C26 H26A 108.8 . .
C25 C26 H26B 108.8 . .
H26A C26 H26B 107.7 . .
C27 C26 C25 113.7(5) . .
C27 C26 H26A 108.8 . .
C27 C26 H26B 108.8 . .
N13 C27 C26 129.0(5) . .
N14 C27 N13 108.9(5) . .
N14 C27 C26 122.1(5) . .
N13 C28 C29 121.8(5) . .
N15 C28 N13 114.6(5) . .
N15 C28 C29 123.6(5) . .
N16 C29 C28 115.4(5) . .
N16 C29 C30 123.6(5) . .
C30 C29 C28 121.1(5) . .
C29 C30 H30 121.0 . .
C31 C30 C29 117.9(5) . .
C31 C30 H30 121.0 . .
C30 C31 H31 120.6 . .
C32 C31 C30 118.8(5) . .
C32 C31 H31 120.6 . .
C31 C32 H32 120.5 . .
C33 C32 C31 119.0(6) . .
C33 C32 H32 120.5 . .
N16 C33 C32 123.3(5) . .
N16 C33 H33 118.4 . .
C32 C33 H33 118.4 . .
O4 C34 H34A 109.5 . .
O4 C34 H34B 109.5 . .
O4 C34 H34C 109.5 . .
H34A C34 H34B 109.5 . .
H34A C34 H34C 109.5 . .
H34B C34 H34C 109.5 . .

loop_
_geom_bond_atom_site_label_1
_geom_bond_atom_site_label_2
_geom_bond_distance
_geom_bond_site_symmetry_2
Dy1 Dy1 3.7283(5) 2_766
Dy1 Cl1 2.7674(13) .
Dy1 O1 2.318(5) .
Dy1 O1 2.291(4) 2_766
Dy1 O2 2.440(4) .
Dy1 N1 2.577(5) .
Dy1 N2 2.539(5) .
Dy1 N5 2.575(5) .
Dy1 N8 2.571(5) .
O1 Dy1 2.291(4) 2_766
O1 H1 0.8501 .
O2 H2 0.8500 .
O2 C17 1.445(7) .
N1 C12 1.353(7) .
N1 C16 1.338(7) .
N2 C10 1.341(7) .
N2 C11 1.371(7) .
N3 N4 1.365(7) .
N3 C11 1.315(7) .
N4 H4 0.8997 .
N4 C10 1.327(7) .
N5 C6 1.376(7) .
N5 C7 1.339(7) .
N6 H6 0.8999 .
N6 N7 1.359(7) .
N6 C7 1.344(7) .
N7 C6 1.330(7) .
N8 C1 1.339(7) .
N8 C5 1.350(7) .
C1 H1A 0.9500 .
C1 C2 1.382(8) .
C2 H2A 0.9500 .
C2 C3 1.389(8) .
C3 H3 0.9500 .
C3 C4 1.378(8) .
C4 H4A 0.9500 .
C4 C5 1.385(8) .
C5 C6 1.468(8) .
C7 C8 1.483(8) .
C8 H8A 0.9900 .
C8 H8B 0.9900 .
C8 C9 1.544(8) .
C9 H9A 0.9900 .
C9 H9B 0.9900 .
C9 C10 1.492(8) .
C11 C12 1.476(8) .
C12 C13 1.389(8) .
C13 H13 0.9500 .
C13 C14 1.388(9) .
C14 H14 0.9500 .
C14 C15 1.384(9) .
C15 H15 0.9500 .
C15 C16 1.411(8) .
C16 H16 0.9500 .
C17 H17A 0.9800 .
C17 H17B 0.9800 .
C17 H17C 0.9800 .
Dy2 Dy2 3.7227(5) 2_675
Dy2 Cl2 2.7799(13) .
Dy2 O3 2.260(4) 2_675
Dy2 O3 2.251(4) .
Dy2 O4 2.424(4) .
Dy2 N9 2.606(5) .
Dy2 N10 2.542(5) .
Dy2 N13 2.555(5) .
Dy2 N16 2.590(5) .
O3 Dy2 2.260(4) 2_675
O3 H3A 0.8500 .
O4 H4B 0.8500 .
O4 C34 1.436(7) .
N9 C18 1.340(7) .
N9 C22 1.349(7) .
N10 C23 1.364(7) .
N10 C24 1.330(7) .
N11 N12 1.361(7) .
N11 C23 1.320(7) .
N12 H12 0.8996 .
N12 C24 1.336(7) .
N13 C27 1.337(7) .
N13 C28 1.373(7) .
N14 H14A 0.8994 .
N14 N15 1.349(7) .
N14 C27 1.329(8) .
N15 C28 1.315(7) .
N16 C29 1.344(7) .
N16 C33 1.335(7) .
C18 H18 0.9500 .
C18 C19 1.400(8) .
C19 H19 0.9500 .
C19 C20 1.381(9) .
C20 H20 0.9500 .
C20 C21 1.393(9) .
C21 H21 0.9500 .
C21 C22 1.387(8) .
C22 C23 1.479(8) .
C24 C25 1.491(8) .
C25 H25A 0.9900 .
C25 H25B 0.9900 .
C25 C26 1.555(9) .
C26 H26A 0.9900 .
C26 H26B 0.9900 .
C26 C27 1.489(8) .
C28 C29 1.473(8) .
C29 C30 1.397(8) .
C30 H30 0.9500 .
C30 C31 1.392(9) .
C31 H31 0.9500 .
C31 C32 1.390(9) .
C32 H32 0.9500 .
C32 C33 1.386(8) .
C33 H33 0.9500 .
C34 H34A 0.9800 .
C34 H34B 0.9800 .
C34 H34C 0.9800 .

loop_
_geom_hbond_atom_site_label_D
_geom_hbond_atom_site_label_H
_geom_hbond_atom_site_label_A
_geom_hbond_distance_DH
_geom_hbond_distance_HA
_geom_hbond_distance_DA
_geom_hbond_angle_DHA
_geom_hbond_site_symmetry_A
O1 H1 Cl3 0.85 2.40 3.227(6) 163.4 .
O2 H2 CL3_$1 0.85 2.19 3.008(4) 163.0 2_766
N4 H4 CL4_$3 0.90 2.20 3.067(5) 161.0 2_676
N6 H6 CL2_$4 0.90 2.22 3.110(5) 169.6 2_666
O3 H3A Cl4 0.85 2.53 3.343(5) 161.1 .
O4 H4B CL4_$2 0.85 2.18 2.996(4) 160.8 2_675
N12 H12 CL3_$4 0.90 2.19 3.077(5) 167.0 2_666
N14 H14A CL1_$3 0.90 2.26 3.142(5) 166.6 2_676
